data_4033899
loop_
_publ_author_name
'Wu, Guo-Jie'
'Zhang, Yuan-He'
'Tan, Dong-Xing'
'He, Long'
'Cao, Bao-Chen'
'He, Yu-Peng'
'Han, Fu-She'

_publ_section_title
;
 Synthetic Studies on Enantioselective Total Synthesis of Cyathane
 Diterpenoids: Cyrneines A and B, Glaucopine C, and (+)-Allocyathin
 B<sub>2</sub>.
;
_journal_issue 6
_journal_name_full 'The Journal of organic chemistry'
_journal_page_first 3223
_journal_page_last 3238
_journal_paper_doi 10.1021/acs.joc.8b03138
_journal_volume 84
_journal_year 2019
_chemical_absolute_configuration R(C3),R(C6),R(C9),S(C14)
_chemical_formula_moiety 'C20 H28 O3'
_chemical_formula_sum 'C20 H28 O3'
_chemical_formula_weight 316.42
_space_group_crystal_system orthorhombic
_space_group_IT_number 19
_space_group_name_Hall 'P 2ac 2ab'
_space_group_name_H-M_alt 'P 21 21 21'
_atom_sites_solution_hydrogens geom
_audit_creation_method SHELXL-2018/1
_cell_angle_alpha 90
_cell_angle_beta 90
_cell_angle_gamma 90
_cell_formula_units_Z 4
_cell_length_a 6.9296(2)
_cell_length_b 13.6851(3)
_cell_length_c 18.2162(4)
_cell_measurement_reflns_used 9758
_cell_measurement_temperature 150(2)
_cell_measurement_theta_max 72.39
_cell_measurement_theta_min 4.86
_cell_volume 1727.48(7)
_computing_cell_refinement 'SAINT v8.34A (Bruker, 2013)'
_computing_data_reduction 'SAINT v8.34A (Bruker, 2013)'
_computing_molecular_graphics 'Olex2 (Dolomanov et al., 2009)'
_computing_publication_material 'Olex2 (Dolomanov et al., 2009)'
_computing_structure_refinement 'SHELXL-2018/1 (Sheldrick, 2018)'
_computing_structure_solution 'SIR2004 (Burla et al., 2007)'
_diffrn_ambient_temperature 150(2)
_diffrn_measured_fraction_theta_full 0.995
_diffrn_measured_fraction_theta_max 0.995
_diffrn_measurement_device_type 'CCD area detector'
_diffrn_measurement_method 'phi and omega scans'
_diffrn_radiation_type CuK\a
_diffrn_radiation_wavelength 1.54178
_diffrn_reflns_av_R_equivalents 0.0453
_diffrn_reflns_av_unetI/netI 0.0270
_diffrn_reflns_Laue_measured_fraction_full 0.995
_diffrn_reflns_Laue_measured_fraction_max 0.995
_diffrn_reflns_limit_h_max 8
_diffrn_reflns_limit_h_min -8
_diffrn_reflns_limit_k_max 16
_diffrn_reflns_limit_k_min -15
_diffrn_reflns_limit_l_max 22
_diffrn_reflns_limit_l_min -22
_diffrn_reflns_number 22615
_diffrn_reflns_point_group_measured_fraction_full 0.994
_diffrn_reflns_point_group_measured_fraction_max 0.994
_diffrn_reflns_theta_full 67.679
_diffrn_reflns_theta_max 72.395
_diffrn_reflns_theta_min 4.855
_exptl_absorpt_coefficient_mu 0.632
_exptl_absorpt_correction_type none
_exptl_crystal_colour yellow
_exptl_crystal_colour_primary yellow
_exptl_crystal_density_diffrn 1.217
_exptl_crystal_description block
_exptl_crystal_F_000 688
_exptl_crystal_size_max 0.400
_exptl_crystal_size_mid 0.300
_exptl_crystal_size_min 0.250
_refine_diff_density_max 0.236
_refine_diff_density_min -0.216
_refine_diff_density_rms 0.061
_refine_ls_abs_structure_details
;
 Flack x determined using 1344 quotients [(I+)-(I-)]/[(I+)+(I-)]
 (Parsons, Flack and Wagner, Acta Cryst. B69 (2013) 249-259).
;
_refine_ls_abs_structure_Flack -0.02(7)
_refine_ls_extinction_method none
_refine_ls_goodness_of_fit_ref 1.068
_refine_ls_hydrogen_treatment constr
_refine_ls_matrix_type full
_refine_ls_number_parameters 214
_refine_ls_number_reflns 3397
_refine_ls_number_restraints 0
_refine_ls_restrained_S_all 1.068
_refine_ls_R_factor_all 0.0366
_refine_ls_R_factor_gt 0.0353
_refine_ls_shift/su_max 0.000
_refine_ls_shift/su_mean 0.000
_refine_ls_structure_factor_coef Fsqd
_refine_ls_weighting_details 'w=1/[\s^2^(Fo^2^)+(0.0562P)^2^+0.3371P] where P=(Fo^2^+2Fc^2^)/3'
_refine_ls_weighting_scheme calc
_refine_ls_wR_factor_gt 0.0921
_refine_ls_wR_factor_ref 0.0936
_reflns_Friedel_coverage 0.725
_reflns_Friedel_fraction_full 0.993
_reflns_Friedel_fraction_max 0.993
_reflns_number_gt 3292
_reflns_number_total 3397
_reflns_threshold_expression 'I > 2\s(I)'
_cod_data_source_file jo8b03138_si_002.cif
_cod_data_source_block shelx
_cod_database_code 4033899
_shelx_shelxl_version_number 2018/1
_shelx_space_group_comment
;
The symmetry employed for this shelxl refinement is uniquely defined
by the following loop, which should always be used as a source of
symmetry information in preference to the above space-group names.
They are only intended as comments.
;
_shelx_estimated_absorpt_t_min 0.786
_shelx_estimated_absorpt_t_max 0.858

loop_
_space_group_symop_operation_xyz
'x, y, z'
'-x+1/2, -y, z+1/2'
'-x, y+1/2, -z+1/2'
'x+1/2, -y+1/2, -z'

loop_
_atom_site_label
_atom_site_type_symbol
_atom_site_fract_x
_atom_site_fract_y
_atom_site_fract_z
_atom_site_U_iso_or_equiv
_atom_site_adp_type
_atom_site_occupancy
_atom_site_site_symmetry_order
_atom_site_calc_flag
_atom_site_refinement_flags_posn
_atom_site_refinement_flags_adp
O2 O 0.8631(2) 0.59524(10) 0.57658(7) 0.0246(3) Uani 1 1 d . .
H2 H 0.760039 0.627010 0.580938 0.037 Uiso 1 1 calc R U
O1 O 0.6352(2) 0.45494(10) 0.92552(7) 0.0260(3) Uani 1 1 d . .
H1 H 0.642868 0.450022 0.971396 0.039 Uiso 1 1 calc R U
O3 O 0.9749(2) 0.89086(12) 0.46810(8) 0.0288(3) Uani 1 1 d . .
C4 C 0.9991(3) 0.52940(13) 0.71654(10) 0.0208(4) Uani 1 1 d . .
H4A H 0.907509 0.494774 0.683926 0.025 Uiso 1 1 calc R U
H4B H 1.130104 0.504672 0.705397 0.025 Uiso 1 1 calc R U
C1 C 0.7441(3) 0.65284(13) 0.80120(10) 0.0160(4) Uani 1 1 d . .
C10 C 0.6998(2) 0.75605(13) 0.69409(10) 0.0168(4) Uani 1 1 d . .
H10 H 0.581510 0.770150 0.718201 0.020 Uiso 1 1 calc R U
C20 C 0.8656(3) 0.88408(14) 0.52010(10) 0.0208(4) Uani 1 1 d . .
H20 H 0.761733 0.929309 0.522358 0.025 Uiso 1 1 calc R U
C16 C 1.1652(3) 0.69105(16) 0.73499(12) 0.0252(4) Uani 1 1 d . .
H16A H 1.163528 0.677456 0.787809 0.038 Uiso 1 1 calc R U
H16B H 1.156822 0.761724 0.726951 0.038 Uiso 1 1 calc R U
H16C H 1.285460 0.666225 0.713679 0.038 Uiso 1 1 calc R U
C13 C 1.0503(3) 0.74565(15) 0.57961(11) 0.0241(4) Uani 1 1 d . .
H13A H 1.156868 0.778008 0.606410 0.029 Uiso 1 1 calc R U
H13B H 1.093118 0.736171 0.528260 0.029 Uiso 1 1 calc R U
C7 C 0.6722(3) 0.70466(14) 0.85770(10) 0.0191(4) Uani 1 1 d . .
C15 C 0.5889(3) 0.49110(15) 0.77871(11) 0.0225(4) Uani 1 1 d . .
H15A H 0.464882 0.512483 0.798967 0.034 Uiso 1 1 calc R U
H15B H 0.602724 0.420399 0.785447 0.034 Uiso 1 1 calc R U
H15C H 0.593881 0.506663 0.726229 0.034 Uiso 1 1 calc R U
C6 C 0.7536(3) 0.54394(13) 0.81859(10) 0.0176(4) Uani 1 1 d . .
C3 C 0.9921(3) 0.64034(13) 0.69812(10) 0.0164(4) Uani 1 1 d . .
C12 C 0.8798(3) 0.81239(14) 0.57957(9) 0.0183(4) Uani 1 1 d . .
C11 C 0.7321(3) 0.81275(13) 0.62776(9) 0.0168(4) Uani 1 1 d . .
H11 H 0.632084 0.857756 0.616415 0.020 Uiso 1 1 calc R U
C5 C 0.9507(3) 0.50387(14) 0.79577(11) 0.0213(4) Uani 1 1 d . .
H5A H 1.051225 0.531128 0.828511 0.026 Uiso 1 1 calc R U
H5B H 0.951085 0.431951 0.801627 0.026 Uiso 1 1 calc R U
C8 C 0.6111(3) 0.63613(14) 0.91896(10) 0.0224(4) Uani 1 1 d . .
H8A H 0.470401 0.623697 0.917476 0.027 Uiso 1 1 calc R U
H8B H 0.645701 0.663093 0.967638 0.027 Uiso 1 1 calc R U
C17 C 0.6531(3) 0.81374(14) 0.86753(10) 0.0232(4) Uani 1 1 d . .
H17 H 0.684902 0.846059 0.819810 0.028 Uiso 1 1 calc R U
C2 C 0.8077(3) 0.68678(13) 0.72779(9) 0.0152(4) Uani 1 1 d . .
C9 C 0.7250(3) 0.54317(14) 0.90253(10) 0.0199(4) Uani 1 1 d . .
H9 H 0.854296 0.548127 0.926662 0.024 Uiso 1 1 calc R U
C14 C 1.0157(3) 0.64561(14) 0.61392(10) 0.0201(4) Uani 1 1 d . .
H14 H 1.134914 0.607131 0.602952 0.024 Uiso 1 1 calc R U
C18 C 0.4476(4) 0.84288(17) 0.88931(13) 0.0354(5) Uani 1 1 d . .
H18A H 0.357330 0.822215 0.850906 0.053 Uiso 1 1 calc R U
H18B H 0.440529 0.913969 0.895232 0.053 Uiso 1 1 calc R U
H18C H 0.413297 0.811115 0.935730 0.053 Uiso 1 1 calc R U
C19 C 0.7965(4) 0.84939(17) 0.92540(13) 0.0387(6) Uani 1 1 d . .
H19A H 0.765280 0.819754 0.972912 0.058 Uiso 1 1 calc R U
H19B H 0.788619 0.920687 0.929443 0.058 Uiso 1 1 calc R U
H19C H 0.927569 0.830587 0.910941 0.058 Uiso 1 1 calc R U

loop_
_atom_site_aniso_label
_atom_site_aniso_U_11
_atom_site_aniso_U_22
_atom_site_aniso_U_33
_atom_site_aniso_U_23
_atom_site_aniso_U_13
_atom_site_aniso_U_12
O2 0.0321(7) 0.0232(7) 0.0184(7) -0.0062(6) -0.0038(6) 0.0064(6)
O1 0.0399(8) 0.0220(7) 0.0161(6) 0.0065(5) -0.0016(6) -0.0080(6)
O3 0.0284(7) 0.0362(8) 0.0218(7) 0.0092(6) 0.0039(6) -0.0014(7)
C4 0.0245(9) 0.0165(9) 0.0215(9) 0.0003(7) 0.0022(7) 0.0041(7)
C1 0.0166(8) 0.0155(8) 0.0160(8) 0.0016(7) -0.0024(6) -0.0007(6)
C10 0.0176(8) 0.0175(8) 0.0153(8) -0.0020(7) 0.0010(6) 0.0004(7)
C20 0.0239(9) 0.0203(9) 0.0181(9) 0.0018(7) -0.0024(7) -0.0014(8)
C16 0.0195(9) 0.0261(10) 0.0299(10) 0.0014(8) -0.0038(8) -0.0027(8)
C13 0.0239(9) 0.0260(10) 0.0224(9) 0.0077(8) 0.0079(8) 0.0054(8)
C7 0.0231(9) 0.0193(9) 0.0149(8) 0.0019(7) -0.0005(7) -0.0014(7)
C15 0.0277(10) 0.0213(10) 0.0186(9) 0.0014(7) -0.0011(8) -0.0060(8)
C6 0.0219(9) 0.0152(8) 0.0156(8) 0.0024(7) -0.0009(7) -0.0019(7)
C3 0.0159(8) 0.0155(8) 0.0179(8) 0.0010(7) -0.0008(7) 0.0013(7)
C12 0.0224(9) 0.0168(8) 0.0157(8) -0.0002(7) -0.0022(7) -0.0007(7)
C11 0.0204(8) 0.0145(8) 0.0154(8) -0.0012(6) -0.0040(7) 0.0023(7)
C5 0.0256(10) 0.0172(9) 0.0211(9) 0.0044(7) -0.0006(7) 0.0034(7)
C8 0.0294(10) 0.0225(9) 0.0152(8) 0.0020(7) 0.0038(7) -0.0017(8)
C17 0.0371(11) 0.0173(9) 0.0153(8) -0.0015(7) 0.0012(8) -0.0008(8)
C2 0.0184(8) 0.0139(8) 0.0134(8) -0.0018(6) -0.0006(7) -0.0022(7)
C9 0.0253(9) 0.0192(9) 0.0154(8) 0.0029(7) -0.0023(7) -0.0048(8)
C14 0.0206(9) 0.0209(9) 0.0188(9) -0.0002(7) 0.0038(7) 0.0047(7)
C18 0.0465(14) 0.0276(11) 0.0320(11) 0.0020(9) 0.0089(10) 0.0095(10)
C19 0.0591(16) 0.0263(11) 0.0308(11) -0.0013(9) -0.0103(11) -0.0086(11)

loop_
_atom_type_symbol
_atom_type_description
_atom_type_scat_dispersion_real
_atom_type_scat_dispersion_imag
_atom_type_scat_source
C C 0.0181 0.0091 'International Tables Vol C Tables 4.2.6.8 and 6.1.1.4'
H H 0.0000 0.0000 'International Tables Vol C Tables 4.2.6.8 and 6.1.1.4'
O O 0.0492 0.0322 'International Tables Vol C Tables 4.2.6.8 and 6.1.1.4'

loop_
_geom_angle_atom_site_label_1
_geom_angle_atom_site_label_2
_geom_angle_atom_site_label_3
_geom_angle
C14 O2 H2 109.5
C9 O1 H1 109.5
C5 C4 C3 114.93(15)
C5 C4 H4A 108.5
C3 C4 H4A 108.5
C5 C4 H4B 108.5
C3 C4 H4B 108.5
H4A C4 H4B 107.5
C7 C1 C2 129.40(16)
C7 C1 C6 111.85(16)
C2 C1 C6 118.73(15)
C2 C10 C11 131.74(17)
C2 C10 H10 114.1
C11 C10 H10 114.1
O3 C20 C12 125.80(19)
O3 C20 H20 117.1
C12 C20 H20 117.1
C3 C16 H16A 109.5
C3 C16 H16B 109.5
H16A C16 H16B 109.5
C3 C16 H16C 109.5
H16A C16 H16C 109.5
H16B C16 H16C 109.5
C12 C13 C14 115.18(16)
C12 C13 H13A 108.5
C14 C13 H13A 108.5
C12 C13 H13B 108.5
C14 C13 H13B 108.5
H13A C13 H13B 107.5
C1 C7 C17 130.13(17)
C1 C7 C8 109.87(16)
C17 C7 C8 119.96(16)
C6 C15 H15A 109.5
C6 C15 H15B 109.5
H15A C15 H15B 109.5
C6 C15 H15C 109.5
H15A C15 H15C 109.5
H15B C15 H15C 109.5
C1 C6 C5 109.42(15)
C1 C6 C15 109.28(15)
C5 C6 C15 111.51(16)
C1 C6 C9 101.95(14)
C5 C6 C9 112.44(15)
C15 C6 C9 111.78(15)
C2 C3 C16 108.07(15)
C2 C3 C14 114.88(15)
C16 C3 C14 109.25(15)
C2 C3 C4 110.86(15)
C16 C3 C4 108.76(15)
C14 C3 C4 104.87(14)
C11 C12 C20 115.32(17)
C11 C12 C13 127.04(16)
C20 C12 C13 117.62(16)
C12 C11 C10 131.00(17)
C12 C11 H11 114.5
C10 C11 H11 114.5
C4 C5 C6 111.84(15)
C4 C5 H5A 109.2
C6 C5 H5A 109.2
C4 C5 H5B 109.2
C6 C5 H5B 109.2
H5A C5 H5B 107.9
C7 C8 C9 103.10(15)
C7 C8 H8A 111.1
C9 C8 H8A 111.1
C7 C8 H8B 111.1
C9 C8 H8B 111.1
H8A C8 H8B 109.1
C7 C17 C19 109.92(17)
C7 C17 C18 111.70(18)
C19 C17 C18 110.05(18)
C7 C17 H17 108.4
C19 C17 H17 108.4
C18 C17 H17 108.4
C10 C2 C1 117.66(16)
C10 C2 C3 126.38(16)
C1 C2 C3 115.96(15)
O1 C9 C8 115.05(16)
O1 C9 C6 110.75(14)
C8 C9 C6 104.77(15)
O1 C9 H9 108.7
C8 C9 H9 108.7
C6 C9 H9 108.7
O2 C14 C13 110.70(16)
O2 C14 C3 111.76(15)
C13 C14 C3 117.78(16)
O2 C14 H14 105.1
C13 C14 H14 105.1
C3 C14 H14 105.1
C17 C18 H18A 109.5
C17 C18 H18B 109.5
H18A C18 H18B 109.5
C17 C18 H18C 109.5
H18A C18 H18C 109.5
H18B C18 H18C 109.5
C17 C19 H19A 109.5
C17 C19 H19B 109.5
H19A C19 H19B 109.5
C17 C19 H19C 109.5
H19A C19 H19C 109.5
H19B C19 H19C 109.5

loop_
_geom_bond_atom_site_label_1
_geom_bond_atom_site_label_2
_geom_bond_distance
O2 C14 1.434(2)
O2 H2 0.8400
O1 C9 1.422(2)
O1 H1 0.8400
O3 C20 1.216(2)
C4 C5 1.522(3)
C4 C3 1.556(2)
C4 H4A 0.9900
C4 H4B 0.9900
C1 C7 1.346(3)
C1 C2 1.483(2)
C1 C6 1.525(2)
C10 C2 1.354(3)
C10 C11 1.453(2)
C10 H10 0.9500
C20 C12 1.465(3)
C20 H20 0.9500
C16 C3 1.540(3)
C16 H16A 0.9800
C16 H16B 0.9800
C16 H16C 0.9800
C13 C12 1.493(3)
C13 C14 1.524(3)
C13 H13A 0.9900
C13 H13B 0.9900
C7 C17 1.509(3)
C7 C8 1.518(3)
C15 C6 1.534(3)
C15 H15A 0.9800
C15 H15B 0.9800
C15 H15C 0.9800
C6 C5 1.529(3)
C6 C9 1.542(2)
C3 C2 1.526(2)
C3 C14 1.544(2)
C12 C11 1.349(3)
C11 H11 0.9500
C5 H5A 0.9900
C5 H5B 0.9900
C8 C9 1.527(3)
C8 H8A 0.9900
C8 H8B 0.9900
C17 C19 1.529(3)
C17 C18 1.531(3)
C17 H17 1.0000
C9 H9 1.0000
C14 H14 1.0000
C18 H18A 0.9800
C18 H18B 0.9800
C18 H18C 0.9800
C19 H19A 0.9800
C19 H19B 0.9800
C19 H19C 0.9800
